data_7231093
loop_
_publ_author_name
'Briones, David'
'Leo, Pedro'
'Cepeda, Javier'
'Orcajo, Gisela'
'Calleja, Guillermo'
'Sanz, Ra\'ul'
'Rodr\'iguez-Di\'eguez, Antonio'
'Mart\'inez, Fernando'

_publ_section_title
;
 Alkaline-earth metal based MOFs with second scale long-lasting phosphor
 behavior
;
_journal_issue 33
_journal_name_full CrystEngComm
_journal_page_first 4793
_journal_paper_doi 10.1039/C8CE00479J
_journal_volume 20
_journal_year 2018
_chemical_formula_moiety 'C11 H12 Ba N2 O5'
_chemical_formula_sum 'C11 H12 Ba N2 O5'
_chemical_formula_weight 389.57
_chemical_name_systematic
'poly-[(mu5-2-amino-1,4-benzenedicarboxylate -kO:k2O,O':kO':k2O'',O''':kO'')(dimethylformamide)barium(II)]'
_space_group_crystal_system trigonal
_space_group_IT_number 144
_space_group_name_Hall 'P 31'
_space_group_name_H-M_alt 'P 31'
_symmetry_space_group_name_Hall 'P 31'
_symmetry_space_group_name_H-M 'P 31'
_atom_sites_solution_hydrogens mixed
_audit_creation_method SHELXL-2014
_audit_update_record
;
2018-03-28 deposited with the CCDC.
2018-07-06 downloaded from the CCDC.
;
_cell_angle_alpha 90
_cell_angle_beta 90
_cell_angle_gamma 120
_cell_formula_units_Z 3
_cell_length_a 10.8141(12)
_cell_length_b 10.8141(12)
_cell_length_c 10.244(2)
_cell_measurement_reflns_used 6621
_cell_measurement_temperature 100(2)
_cell_measurement_theta_max 28.339
_cell_measurement_theta_min 2.175
_cell_volume 1037.5(3)
_computing_cell_refinement 'Bruker SAINT'
_computing_data_collection 'Bruker APEX2'
_computing_data_reduction 'Bruker SAINT'
_computing_molecular_graphics 'Bruker SHELXTL'
_computing_publication_material 'Bruker SHELXTL'
_computing_structure_refinement 'SHELXL-2014 (Sheldrick, 2014)'
_computing_structure_solution 'SHELXS-97 (Sheldrick 2008)'
_diffrn_ambient_temperature 100(2)
_diffrn_measured_fraction_theta_full 1.000
_diffrn_measured_fraction_theta_max 0.941
_diffrn_measurement_device_type 'Bruker Venture'
_diffrn_measurement_method \w
_diffrn_radiation_monochromator graphite
_diffrn_radiation_source 'fine-focus sealed tube'
_diffrn_radiation_type MoK\a
_diffrn_radiation_wavelength 0.71073
_diffrn_reflns_av_R_equivalents 0.0434
_diffrn_reflns_av_unetI/netI 0.0571
_diffrn_reflns_Laue_measured_fraction_full 1.000
_diffrn_reflns_Laue_measured_fraction_max 0.941
_diffrn_reflns_limit_h_max 13
_diffrn_reflns_limit_h_min -14
_diffrn_reflns_limit_k_max 13
_diffrn_reflns_limit_k_min -13
_diffrn_reflns_limit_l_max 13
_diffrn_reflns_limit_l_min -7
_diffrn_reflns_number 6621
_diffrn_reflns_point_group_measured_fraction_full 1.000
_diffrn_reflns_point_group_measured_fraction_max 0.941
_diffrn_reflns_theta_full 25.242
_diffrn_reflns_theta_max 28.339
_diffrn_reflns_theta_min 2.175
_diffrn_standards_decay_% 0
_diffrn_standards_interval_count 0
_diffrn_standards_interval_time 0
_diffrn_standards_number 0
_exptl_absorpt_coefficient_mu 2.888
_exptl_absorpt_correction_T_max 0.760
_exptl_absorpt_correction_T_min 0.620
_exptl_absorpt_correction_type numerical
_exptl_absorpt_process_details
;
CrysAlisPro, Agilent Technologies,
Version 1.171.35.15 (release 03-08-2011 CrysAlis171 .NET)
(compiled Aug  3 2011,13:03:54)
Analytical numeric absorption correction using a multifaceted crystal
model based on expressions derived by R.C. Clark & J.S. Reid.
(Clark, R. C. & Reid, J. S. (1995). Acta Cryst. A51, 887-897)
;
_exptl_crystal_colour colourless
_exptl_crystal_density_diffrn 1.871
_exptl_crystal_density_method none
_exptl_crystal_description prismatic
_exptl_crystal_F_000 564
_exptl_crystal_preparation Luminescent
_exptl_crystal_size_max 0.22
_exptl_crystal_size_mid 0.13
_exptl_crystal_size_min 0.10
_refine_diff_density_max 1.433
_refine_diff_density_min -0.712
_refine_diff_density_rms 0.144
_refine_ls_abs_structure_details
;
 Refined as an inversion twin.
;
_refine_ls_abs_structure_Flack 0.02(4)
_refine_ls_extinction_method none
_refine_ls_goodness_of_fit_ref 1.041
_refine_ls_hydrogen_treatment constr
_refine_ls_matrix_type full
_refine_ls_number_parameters 170
_refine_ls_number_reflns 2629
_refine_ls_number_restraints 10
_refine_ls_restrained_S_all 1.052
_refine_ls_R_factor_all 0.0386
_refine_ls_R_factor_gt 0.0359
_refine_ls_shift/su_max 0.001
_refine_ls_shift/su_mean 0.000
_refine_ls_structure_factor_coef Fsqd
_refine_ls_weighting_details 'w=1/[\s^2^(Fo^2^)+(0.0361P)^2^] where P=(Fo^2^+2Fc^2^)/3'
_refine_ls_weighting_scheme calc
_refine_ls_wR_factor_gt 0.0740
_refine_ls_wR_factor_ref 0.0759
_reflns_Friedel_coverage 1.000
_reflns_Friedel_fraction_full 1.000
_reflns_Friedel_fraction_max 0.941
_reflns_number_gt 2505
_reflns_number_total 2629
_reflns_threshold_expression 'I > 2\s(I)'
_cod_data_source_file c8ce00479j2.cif
_cod_data_source_block Compound3
_cod_depositor_comments 'Adding full bibliography for 7231092--7231094.cif.'
_cod_original_cell_volume 1037.4(3)
_cod_database_code 7231093
_shelx_space_group_comment
;
The symmetry employed for this shelxl refinement is uniquely defined
by the following loop, which should always be used as a source of
symmetry information in preference to the above space-group names.
They are only intended as comments.
;
_shelxl_version_number 2014-3

loop_
_space_group_symop_operation_xyz
'x, y, z'
'-y, x-y, z+1/3'
'-x+y, -x, z+2/3'

loop_
_atom_site_label
_atom_site_type_symbol
_atom_site_fract_x
_atom_site_fract_y
_atom_site_fract_z
_atom_site_U_iso_or_equiv
_atom_site_adp_type
_atom_site_occupancy
_atom_site_site_symmetry_order
_atom_site_calc_flag
_atom_site_refinement_flags_posn
_atom_site_refinement_flags_adp
_atom_site_refinement_flags_occupancy
_atom_site_disorder_assembly
_atom_site_disorder_group
Ba1 Ba 1.77107(5) 1.30667(5) 0.35401(8) 0.01325(13) Uani 1 1 d . . . . .
C1 C 1.5094(9) 1.1285(10) 0.6483(9) 0.0181(19) Uani 1 1 d . . . . .
C2 C 1.3833(10) 0.9888(10) 0.6031(9) 0.0177(18) Uani 1 1 d . . . . .
C3 C 1.3800(10) 0.9402(11) 0.4794(9) 0.031(2) Uani 1 1 d . . . . .
H3 H 1.4585 0.9920 0.4254 0.037 Uiso 1 1 calc R U . . .
C4 C 1.2632(11) 0.8151(11) 0.4306(10) 0.035(3) Uani 1 1 d . . . . .
C5 C 1.1469(9) 0.7377(9) 0.5120(9) 0.0204(19) Uani 1 1 d . . . . .
C6 C 1.1488(11) 0.7905(11) 0.6354(10) 0.032(3) Uani 1 1 d . . . . .
H6 H 1.0690 0.7409 0.6884 0.039 Uiso 1 1 calc R U . . .
C7 C 1.2655(11) 0.9153(11) 0.6839(10) 0.031(2) Uani 1 1 d . . . . .
H7 H 1.2642 0.9479 0.7676 0.037 Uiso 1 1 calc R U . . .
C8 C 1.0208(10) 0.5990(10) 0.4691(9) 0.023(2) Uani 1 1 d . . . . .
N1 N 1.2668(13) 0.7758(14) 0.3060(11) 0.109(7) Uani 1 1 d . . . . .
H1A H 1.1951 0.7003 0.2744 0.131 Uiso 1 1 calc R U . . .
H1B H 1.3407 0.8264 0.2583 0.131 Uiso 1 1 calc R U . . .
O1 O 1.6098(6) 1.1977(6) 0.5678(6) 0.0189(13) Uani 1 1 d . . . . .
O2 O 1.5115(6) 1.1702(7) 0.7618(6) 0.0220(14) Uani 1 1 d . . . . .
O3 O 1.0110(8) 0.5632(8) 0.3503(7) 0.049(2) Uani 1 1 d . . . . .
O4 O 0.9270(6) 0.5242(6) 0.5539(5) 0.0191(14) Uani 1 1 d . . . . .
O1C O 1.9367(8) 1.1957(8) 0.4087(9) 0.045(2) Uani 1 1 d D . . . .
N3C N 2.1441(12) 1.1959(13) 0.4113(11) 0.060(3) Uani 1 1 d D . . . .
C2C C 2.070(2) 1.254(2) 0.401(2) 0.053(7) Uiso 0.5 1 d D . P A 1
C4C C 2.066(3) 1.051(2) 0.447(3) 0.088(11) Uiso 0.5 1 d D . P A 1
C5C C 2.277(2) 1.247(3) 0.404(4) 0.089(12) Uiso 0.5 1 d D . P A 1
C2C1 C 2.020(3) 1.150(3) 0.422(3) 0.046(6) Uiso 0.5 1 d . . P A 2
C4C1 C 2.264(3) 1.167(4) 0.433(3) 0.066(9) Uiso 0.5 1 d . . P A 2
C5C1 C 2.231(3) 1.368(3) 0.351(3) 0.048(6) Uiso 0.5 1 d . . P A 2

loop_
_atom_site_aniso_label
_atom_site_aniso_U_11
_atom_site_aniso_U_22
_atom_site_aniso_U_33
_atom_site_aniso_U_23
_atom_site_aniso_U_13
_atom_site_aniso_U_12
Ba1 0.0140(2) 0.0141(2) 0.0120(2) -0.00061(19) -0.00101(19) 0.0073(2)
C1 0.014(4) 0.019(5) 0.021(5) 0.005(4) 0.002(4) 0.008(4)
C2 0.020(5) 0.017(4) 0.017(5) 0.000(3) -0.001(4) 0.011(4)
C3 0.020(5) 0.030(5) 0.017(5) -0.001(4) 0.009(4) -0.006(4)
C4 0.027(5) 0.036(6) 0.015(5) -0.004(4) 0.008(4) -0.005(4)
C5 0.015(4) 0.017(4) 0.023(5) 0.003(4) 0.004(4) 0.003(4)
C6 0.027(5) 0.033(6) 0.021(5) -0.004(4) 0.017(4) 0.002(5)
C7 0.032(6) 0.028(5) 0.014(5) -0.006(4) 0.012(4) 0.003(4)
C8 0.022(5) 0.017(4) 0.018(5) -0.001(4) 0.005(4) 0.001(4)
N1 0.058(8) 0.109(12) 0.041(8) -0.042(7) 0.034(6) -0.048(7)
O1 0.018(3) 0.012(3) 0.019(3) 0.002(2) 0.004(3) 0.003(3)
O2 0.021(3) 0.024(3) 0.014(3) -0.006(3) 0.001(3) 0.006(3)
O3 0.036(4) 0.044(5) 0.022(4) -0.010(3) 0.009(3) -0.013(4)
O4 0.016(3) 0.017(3) 0.014(4) 0.002(2) 0.003(2) 0.001(3)
O1C 0.027(4) 0.039(5) 0.077(7) -0.001(4) -0.012(4) 0.023(4)
N3C 0.047(7) 0.093(9) 0.065(8) -0.015(7) -0.021(6) 0.054(7)

loop_
_atom_type_symbol
_atom_type_description
_atom_type_scat_dispersion_real
_atom_type_scat_dispersion_imag
_atom_type_scat_source
C C 0.0033 0.0016 'International Tables Vol C Tables 4.2.6.8 and 6.1.1.4'
H H 0.0000 0.0000 'International Tables Vol C Tables 4.2.6.8 and 6.1.1.4'
N N 0.0061 0.0033 'International Tables Vol C Tables 4.2.6.8 and 6.1.1.4'
O O 0.0106 0.0060 'International Tables Vol C Tables 4.2.6.8 and 6.1.1.4'
Ba Ba -0.3244 2.2819 'International Tables Vol C Tables 4.2.6.8 and 6.1.1.4'

loop_
_geom_angle_atom_site_label_1
_geom_angle_atom_site_label_2
_geom_angle_atom_site_label_3
_geom_angle
_geom_angle_site_symmetry_1
_geom_angle_site_symmetry_3
O4 Ba1 O1C 89.7(2) 3_774 .
O4 Ba1 O1 90.39(17) 3_774 .
O1C Ba1 O1 93.8(2) . .
O4 Ba1 O3 146.5(2) 3_774 1_665
O1C Ba1 O3 87.0(3) . 1_665
O1 Ba1 O3 123.1(2) . 1_665
O4 Ba1 O2 68.47(18) 3_774 2_864
O1C Ba1 O2 96.0(2) . 2_864
O1 Ba1 O2 156.58(19) . 2_864
O3 Ba1 O2 78.8(2) 1_665 2_864
O4 Ba1 O1 78.77(18) 3_774 3_784
O1C Ba1 O1 165.5(2) . 3_784
O1 Ba1 O1 95.08(7) . 3_784
O3 Ba1 O1 97.6(2) 1_665 3_784
O2 Ba1 O1 71.69(18) 2_864 3_784
O4 Ba1 O2 116.48(18) 3_774 3_784
O1C Ba1 O2 149.1(2) . 3_784
O1 Ba1 O2 71.34(18) . 3_784
O3 Ba1 O2 79.6(2) 1_665 3_784
O2 Ba1 O2 108.32(16) 2_864 3_784
O1 Ba1 O2 45.31(17) 3_784 3_784
O4 Ba1 O4 166.68(18) 3_774 1_665
O1C Ba1 O4 88.2(2) . 1_665
O1 Ba1 O4 76.64(16) . 1_665
O3 Ba1 O4 46.46(19) 1_665 1_665
O2 Ba1 O4 124.84(17) 2_864 1_665
O1 Ba1 O4 105.03(17) 3_784 1_665
O2 Ba1 O4 62.48(17) 3_784 1_665
O4 Ba1 C1 100.9(2) 3_774 3_784
O1C Ba1 C1 169.3(2) . 3_784
O1 Ba1 C1 87.2(2) . 3_784
O3 Ba1 C1 83.5(3) 1_665 3_784
O2 Ba1 C1 87.1(2) 2_864 3_784
O1 Ba1 C1 23.5(2) 3_784 3_784
O2 Ba1 C1 23.0(2) 3_784 3_784
O4 Ba1 C1 81.70(19) 1_665 3_784
O4 Ba1 C8 169.0(2) 3_774 1_665
O1C Ba1 C8 86.7(3) . 1_665
O1 Ba1 C8 100.2(2) . 1_665
O3 Ba1 C8 22.9(2) 1_665 1_665
O2 Ba1 C8 101.6(2) 2_864 1_665
O1 Ba1 C8 103.0(2) 3_784 1_665
O2 Ba1 C8 70.3(2) 3_784 1_665
O4 Ba1 C8 23.53(19) 1_665 1_665
C1 Ba1 C8 82.7(2) 3_784 1_665
O4 Ba1 Ba1 45.70(12) 3_774 3_784
O1C Ba1 Ba1 124.93(19) . 3_784
O1 Ba1 Ba1 113.02(13) . 3_784
O3 Ba1 Ba1 112.40(18) 1_665 3_784
O2 Ba1 Ba1 44.74(13) 2_864 3_784
O1 Ba1 Ba1 40.68(12) 3_784 3_784
O2 Ba1 Ba1 85.96(13) 3_784 3_784
O4 Ba1 Ba1 142.88(11) 1_665 3_784
C1 Ba1 Ba1 63.87(17) 3_784 3_784
C8 Ba1 Ba1 130.19(17) 1_665 3_784
O4 Ba1 Ba1 129.21(12) 3_774 2_865
O1C Ba1 Ba1 109.7(2) . 2_865
O1 Ba1 Ba1 43.62(12) . 2_865
O3 Ba1 Ba1 82.81(16) 1_665 2_865
O2 Ba1 Ba1 147.44(13) 2_864 2_865
O1 Ba1 Ba1 84.58(12) 3_784 2_865
O2 Ba1 Ba1 41.38(12) 3_784 2_865
O4 Ba1 Ba1 40.36(11) 1_665 2_865
C1 Ba1 Ba1 64.21(17) 3_784 2_865
C8 Ba1 Ba1 61.69(17) 1_665 2_865
Ba1 Ba1 Ba1 123.137(17) 3_784 2_865
O2 C1 O1 122.6(8) . .
O2 C1 C2 119.5(8) . .
O1 C1 C2 117.9(8) . .
O2 C1 Ba1 65.2(5) . 2_865
O1 C1 Ba1 62.9(5) . 2_865
C2 C1 Ba1 156.3(6) . 2_865
C3 C2 C7 119.6(9) . .
C3 C2 C1 120.3(8) . .
C7 C2 C1 119.9(8) . .
C2 C3 C4 122.7(8) . .
N1 C4 C5 122.6(9) . .
N1 C4 C3 119.1(9) . .
C5 C4 C3 118.4(9) . .
C6 C5 C4 118.6(9) . .
C6 C5 C8 119.9(8) . .
C4 C5 C8 121.5(8) . .
C5 C6 C7 122.9(9) . .
C2 C7 C6 117.8(9) . .
O3 C8 O4 123.0(8) . .
O3 C8 C5 118.8(8) . .
O4 C8 C5 118.2(8) . .
O3 C8 Ba1 56.0(5) . 1_445
O4 C8 Ba1 67.1(5) . 1_445
C5 C8 Ba1 174.5(6) . 1_445
C1 O1 Ba1 165.7(6) . .
C1 O1 Ba1 93.6(5) . 2_865
Ba1 O1 Ba1 95.70(17) . 2_865
C1 O2 Ba1 169.4(6) . 3_785
C1 O2 Ba1 91.8(5) . 2_865
Ba1 O2 Ba1 93.88(18) 3_785 2_865
C8 O3 Ba1 101.1(5) . 1_445
C8 O4 Ba1 150.1(6) . 2_755
C8 O4 Ba1 89.4(5) . 1_445
Ba1 O4 Ba1 93.94(17) 2_755 1_445
C2C1 O1C Ba1 173.4(14) . .
C2C O1C Ba1 128.6(10) . .
C2C N3C C5C 131.1(19) . .
C2C N3C C4C 113.8(15) . .
C5C N3C C4C 114.9(16) . .
C2C1 N3C C4C1 145(2) . .
C2C1 N3C C5C1 112.3(17) . .
C4C1 N3C C5C1 102.5(16) . .
N3C C2C O1C 127.7(19) . .
N3C C2C1 O1C 137(2) . .

loop_
_geom_bond_atom_site_label_1
_geom_bond_atom_site_label_2
_geom_bond_distance
_geom_bond_site_symmetry_2
Ba1 O4 2.653(6) 3_774
Ba1 O1C 2.666(7) .
Ba1 O1 2.678(6) .
Ba1 O3 2.689(7) 1_665
Ba1 O2 2.709(6) 2_864
Ba1 O1 2.834(6) 3_784
Ba1 O2 2.884(6) 3_784
Ba1 O4 2.933(6) 1_665
Ba1 C1 3.176(9) 3_784
Ba1 C8 3.184(9) 1_665
Ba1 Ba1 4.0877(7) 3_784
Ba1 Ba1 4.0877(7) 2_865
C1 O2 1.243(11) .
C1 O1 1.268(10) .
C1 C2 1.515(12) .
C1 Ba1 3.176(9) 2_865
C2 C3 1.365(12) .
C2 C7 1.389(13) .
C3 C4 1.403(13) .
C4 N1 1.352(13) .
C4 C5 1.387(12) .
C5 C6 1.382(13) .
C5 C8 1.503(12) .
C6 C7 1.399(14) .
C8 O3 1.265(11) .
C8 O4 1.271(10) .
C8 Ba1 3.184(9) 1_445
O1 Ba1 2.834(6) 2_865
O2 Ba1 2.709(6) 3_785
O2 Ba1 2.884(6) 2_865
O3 Ba1 2.689(7) 1_445
O4 Ba1 2.653(6) 2_755
O4 Ba1 2.933(6) 1_445
O1C C2C1 1.23(3) .
O1C C2C 1.26(2) .
N3C C2C1 1.18(3) .
N3C C2C 1.243(17) .
N3C C5C 1.262(18) .
N3C C4C 1.409(19) .
N3C C4C1 1.49(3) .
N3C C5C1 1.73(3) .
